data_2003972
loop_
_publ_author_name
'Kingsford-Adaboh, R.'
'Kashino, S.'

_publ_section_title
;
 Disordered Structure of 2-Methylanthraquinone
;
_journal_issue 10
_journal_name_full 'Acta Crystallographica Section C'
_journal_page_first 2094
_journal_page_last 2096
_journal_paper_doi 10.1107/S0108270195003842
_journal_volume 51
_journal_year 1995
_chemical_formula_sum 'C15 H10 O2'
_chemical_formula_weight 222.24
_space_group_IT_number 14
_symmetry_cell_setting monoclinic
_symmetry_space_group_name_Hall '-P 2ybc'
_symmetry_space_group_name_H-M 'P 1 21/c 1'
_atom_type_scat_source IntTabIV
_cell_angle_alpha 90
_cell_angle_beta 93.93(8)
_cell_angle_gamma 90
_cell_formula_units_Z 2
_cell_length_a 3.86(1)
_cell_length_b 12.771(6)
_cell_length_c 10.994(4)
_cell_measurement_reflns_used 25
_cell_measurement_temperature 295
_cell_measurement_theta_max 11
_cell_measurement_theta_min 9
_cell_volume 540.7(14)
_computing_cell_refinement 'RASA II'
_computing_data_collection 'RASA II (Rigaku Corporation, 1990)'
_computing_data_reduction 'TEXSAN (Molecular Structure Corporation, 1985)'
_computing_molecular_graphics 'ORTEPII (Johnson, 1976)'
_computing_structure_refinement TEXSAN
_computing_structure_solution 'MITHRIL (Gilmore, 1984)'
_diffrn_measurement_device 'Rigaku AFC-5R'
_diffrn_measurement_method '\w/2\q scans'
_diffrn_radiation_type MoK\a
_diffrn_radiation_wavelength 0.71073
_diffrn_reflns_av_R_equivalents 0.017
_diffrn_reflns_limit_h_max 4
_diffrn_reflns_limit_h_min 0
_diffrn_reflns_limit_k_max 14
_diffrn_reflns_limit_k_min 0
_diffrn_reflns_limit_l_max 13
_diffrn_reflns_limit_l_min -13
_diffrn_reflns_number 1102
_diffrn_reflns_theta_max 25
_diffrn_standards_decay_% 1
_diffrn_standards_interval_count 97
_diffrn_standards_number 3
_exptl_absorpt_coefficient_mu 0.084
_exptl_absorpt_correction_type none
_exptl_crystal_colour yellow
_exptl_crystal_density_diffrn 1.365
_exptl_crystal_description prismatic
_exptl_crystal_size_max 0.50
_exptl_crystal_size_mid 0.25
_exptl_crystal_size_min 0.15
_refine_diff_density_max 0.23
_refine_diff_density_min -0.25
_refine_ls_extinction_method none
_refine_ls_goodness_of_fit_obs 2.21
_refine_ls_hydrogen_treatment refU
_refine_ls_number_parameters 85
_refine_ls_number_reflns 589
_refine_ls_R_factor_obs 0.061
_refine_ls_shift/esd_max 0.02
_refine_ls_structure_factor_coef F
_refine_ls_weighting_details w=1/\s^2^(F)
_refine_ls_weighting_scheme calc
_refine_ls_wR_factor_obs 0.058
_reflns_number_observed 589
_reflns_number_total 961
_reflns_observed_criterion I>3\s(I)
_cod_data_source_file as1161.cif
_cod_data_source_block as1161a
_cod_depositor_comments
;
The following automatic conversions were performed:

'_refine_ls_weighting_scheme' value 'w=1/\s^2^(F)' was changed to
'calc'. New tag '_refine_ls_weighting_details' was created. The value
of the new tag was set to 'w=1/\s^2^(F)'.

Automatic conversion script
Id: cif_fix_values 3143 2015-03-26 13:38:13Z robertas 
;
_cod_original_cell_volume 541(2)
_cod_original_sg_symbol_H-M 'P 21/c'
_cod_database_code 2003972

loop_
_symmetry_equiv_pos_as_xyz
x,y,z
x,1/2-y,1/2+z
-x,-y,-z
-x,1/2+y,1/2-z

loop_
_atom_site_label
_atom_site_fract_x
_atom_site_fract_y
_atom_site_fract_z
_atom_site_B_iso_or_equiv
O(1) -0.3451(8) 0.0355(2) -0.2166(2) 6.4(2)
C(1) -0.125(1) 0.2097(4) -0.0757(4) 4.8(2)
C(2) -0.019(1) 0.2955(4) -0.0034(5) 5.5(2)
C(3) 0.154(1) 0.2739(4) 0.1101(4) 5.6(3)
C(4) 0.217(1) 0.1719(4) 0.1477(4) 5.1(2)
C(5) 0.109(1) 0.0879(3) 0.0748(4) 3.8(2)
C(6) -0.063(1) 0.1066(3) -0.0381(3) 3.9(2)
C(7) -0.184(1) 0.0198(3) -0.1176(4) 4.2(2)
C(8) -0.091(2) 0.4038(6) -0.0407(8) 6.0(5)
H(1) -0.248 0.2239 -0.1516 4(1)
H(3) 0.247 0.3357 0.1630 9(1)
H(4) 0.338 0.1597 0.2253 9(1)

loop_
_geom_angle_atom_site_label_1
_geom_angle_atom_site_label_2
_geom_angle_atom_site_label_3
_geom_angle_site_symmetry_1
_geom_angle_site_symmetry_3
_geom_angle
_geom_angle_publ_flag
C(2) C(1) C(6) . . 122.3(4) yes
C(1) C(2) C(3) . . 117.0(4) yes
C(1) C(2) C(8) . . 122.6(6) yes
C(3) C(2) C(8) . . 120.4(5) yes
C(2) C(3) C(4) . . 121.0(4) yes
C(3) C(4) C(5) . . 121.1(4) yes
C(4) C(5) C(6) . . 119.3(4) yes
C(4) C(5) C(7) . 3_555 119.5(4) yes
C(6) C(5) C(7) . 3_555 121.2(3) yes
C(1) C(6) C(5) . . 119.3(4) yes
C(1) C(6) C(7) . . 119.7(4) yes
C(5) C(6) C(7) . . 121.0(4) yes
O(1) C(7) C(5) . 3_555 120.7(4) yes
O(1) C(7) C(6) . . 121.5(4) yes
C(5) C(7) C(6) 3_555 . 117.8(3) yes

loop_
_geom_bond_atom_site_label_1
_geom_bond_atom_site_label_2
_geom_bond_site_symmetry_2
_geom_bond_distance
_geom_bond_publ_flag
O(1) C(7) . 1.232(4) yes
C(1) C(2) . 1.396(5) yes
C(1) C(6) . 1.396(5) yes
C(2) C(3) . 1.402(6) yes
C(2) C(8) . 1.464(8) yes
C(3) C(4) . 1.383(5) yes
C(4) C(5) . 1.385(5) yes
C(5) C(6) . 1.388(5) yes
C(5) C(7) 3_555 1.476(5) yes
C(6) C(7) . 1.467(5) yes
